data_4512975
loop_
_publ_author_name
'Tomar, Kapil'
'Rajak, Richa'
'Sanda, Suresh'
'Konar, Sanjit'

_publ_section_title
;
 Synthesis and Characterization of Polyhedral-Based Metal--Organic
 Frameworks Using a Flexible Bipyrazole Ligand: Topological Analysis and
 Sorption Property Studies
;
_journal_issue 6
_journal_name_full 'Crystal Growth &amp; Design'
_journal_page_first 2732
_journal_paper_doi 10.1021/acs.cgd.5b00056
_journal_volume 15
_journal_year 2015
_chemical_formula_moiety 'C18 H20 Co N4 O5'
_chemical_formula_sum 'C18 H20 Co N4 O5'
_chemical_formula_weight 431.31
_chemical_name_systematic
; 
 ? 
;
_space_group_IT_number 14
_symmetry_cell_setting monoclinic
_symmetry_space_group_name_Hall '-P 2yn'
_symmetry_space_group_name_H-M 'P 1 21/n 1'
_atom_sites_solution_hydrogens geom
_atom_sites_solution_primary direct
_atom_sites_solution_secondary difmap
_audit_creation_method SHELXL-97
_cell_angle_alpha 90.00
_cell_angle_beta 116.602(5)
_cell_angle_gamma 90.00
_cell_formula_units_Z 4
_cell_length_a 11.2182(9)
_cell_length_b 17.3265(10)
_cell_length_c 11.2359(8)
_cell_measurement_reflns_used 120
_cell_measurement_temperature 140(2)
_cell_measurement_theta_max 28.11
_cell_measurement_theta_min 2.87
_cell_volume 1952.8(3)
_computing_cell_refinement 'Bruker Kappa Apex'
_computing_data_collection 'Bruker Kappa Apex'
_computing_data_reduction 'Bruker SAINT'
_computing_molecular_graphics 'Bruker SHELXTL'
_computing_publication_material 'Bruker SHELXTL'
_computing_structure_refinement 'SHELXL-97 (Sheldrick, 2008)'
_computing_structure_solution 'SHELXS-97 (Sheldrick, 2008)'
_diffrn_ambient_temperature 140(2)
_diffrn_measured_fraction_theta_full 0.997
_diffrn_measured_fraction_theta_max 0.997
_diffrn_measurement_device_type 'CCD area detector'
_diffrn_measurement_method 'phi omega scans'
_diffrn_radiation_monochromator graphite
_diffrn_radiation_source 'fine-focus sealed tube'
_diffrn_radiation_type MoK\a
_diffrn_radiation_wavelength 0.71073
_diffrn_reflns_av_R_equivalents 0.0591
_diffrn_reflns_av_sigmaI/netI 0.1725
_diffrn_reflns_limit_h_max 14
_diffrn_reflns_limit_h_min -10
_diffrn_reflns_limit_k_max 23
_diffrn_reflns_limit_k_min -16
_diffrn_reflns_limit_l_max 14
_diffrn_reflns_limit_l_min -14
_diffrn_reflns_number 8289
_diffrn_reflns_theta_full 28.36
_diffrn_reflns_theta_max 28.36
_diffrn_reflns_theta_min 2.34
_exptl_absorpt_coefficient_mu 0.916
_exptl_absorpt_correction_T_max 0.880
_exptl_absorpt_correction_T_min 0.820
_exptl_absorpt_correction_type multi-scan
_exptl_absorpt_process_details '(SADABS; Bruker, 2000)'
_exptl_crystal_colour pink
_exptl_crystal_density_diffrn 1.467
_exptl_crystal_density_method 'not measured'
_exptl_crystal_description block
_exptl_crystal_F_000 892
_exptl_crystal_size_max 0.22
_exptl_crystal_size_mid 0.18
_exptl_crystal_size_min 0.14
_refine_diff_density_max 0.513
_refine_diff_density_min -0.652
_refine_diff_density_rms 0.092
_refine_ls_extinction_method none
_refine_ls_goodness_of_fit_ref 0.827
_refine_ls_hydrogen_treatment constr
_refine_ls_matrix_type full
_refine_ls_number_parameters 258
_refine_ls_number_reflns 3886
_refine_ls_number_restraints 0
_refine_ls_restrained_S_all 0.827
_refine_ls_R_factor_all 0.1054
_refine_ls_R_factor_gt 0.0574
_refine_ls_shift/su_max 0.000
_refine_ls_shift/su_mean 0.000
_refine_ls_structure_factor_coef Fsqd
_refine_ls_weighting_details 'calc w=1/[\s^2^(Fo^2^)+(0.0329P)^2^+0.0000P] where P=(Fo^2^+2Fc^2^)/3'
_refine_ls_weighting_scheme calc
_refine_ls_wR_factor_gt 0.1056
_refine_ls_wR_factor_ref 0.1220
_reflns_number_gt 2037
_reflns_number_total 3886
_reflns_threshold_expression >2sigma(I)
_cod_data_source_file cg5b00056_si_007.cif
_cod_data_source_block rr_co_bttc_bpz_0ma
_cod_depositor_comments 'Adding full bibliography for 4512910--4512979.cif.'
_cod_original_cell_volume 1952.7(2)
_cod_original_sg_symbol_H-M 'P 21/n'
_cod_database_code 4512975

loop_
_symmetry_equiv_pos_as_xyz
'x, y, z'
'-x+1/2, y+1/2, -z+1/2'
'-x, -y, -z'
'x-1/2, -y-1/2, z-1/2'

loop_
_atom_site_label
_atom_site_type_symbol
_atom_site_fract_x
_atom_site_fract_y
_atom_site_fract_z
_atom_site_U_iso_or_equiv
_atom_site_adp_type
_atom_site_occupancy
_atom_site_symmetry_multiplicity
_atom_site_calc_flag
_atom_site_refinement_flags
Co1 Co 0.37206(6) 0.22279(3) 0.68888(6) 0.01524(17) Uani 1 1 d .
C8 C 0.2380(5) 0.2745(2) 0.8769(4) 0.0250(11) Uani 1 1 d .
C3 C 0.0979(4) 0.0564(2) 0.5497(4) 0.0166(9) Uani 1 1 d .
C1 C 0.2033(4) 0.1175(2) 0.6053(4) 0.0181(9) Uani 1 1 d .
C2 C 0.0005(4) 0.0601(2) 0.4197(4) 0.0205(10) Uani 1 1 d .
H2 H 0.0005 0.1007 0.3657 0.025 Uiso 1 1 calc R
C7 C 0.1475(5) 0.3318(3) 0.8788(5) 0.0279(11) Uani 1 1 d .
C12 C 0.4250(4) 0.4430(2) 0.5221(4) 0.0185(10) Uani 1 1 d .
C13 C 0.5581(5) 0.4303(2) 0.5552(4) 0.0247(11) Uani 1 1 d .
H13 H 0.5975 0.3834 0.5921 0.030 Uiso 1 1 calc R
C14 C 0.3675(4) 0.5127(2) 0.4664(4) 0.0239(10) Uani 1 1 d .
H14 H 0.2780 0.5215 0.4431 0.029 Uiso 1 1 calc R
C11 C 0.3428(5) 0.3804(2) 0.5410(4) 0.0208(10) Uani 1 1 d .
C4 C 0.0969(4) -0.0041(2) 0.6309(4) 0.0200(10) Uani 1 1 d .
H4 H 0.1617 -0.0068 0.7190 0.024 Uiso 1 1 calc R
C6 C 0.1105(5) 0.3740(2) 0.7644(4) 0.0230(10) Uani 1 1 d .
C9 C 0.1071(5) 0.3420(3) 0.9864(5) 0.0273(11) Uani 1 1 d .
C5 C 0.0199(5) 0.4419(3) 0.7108(5) 0.0347(13) Uani 1 1 d .
H5A H 0.0714 0.4886 0.7361 0.052 Uiso 1 1 calc R
H5B H -0.0437 0.4421 0.7463 0.052 Uiso 1 1 calc R
H5C H -0.0263 0.4387 0.6155 0.052 Uiso 1 1 calc R
C10 C 0.3057(5) 0.2138(3) 0.9770(5) 0.0412(15) Uani 1 1 d .
H10A H 0.3109 0.1674 0.9329 0.062 Uiso 1 1 calc R
H10B H 0.2563 0.2040 1.0264 0.062 Uiso 1 1 calc R
H10C H 0.3941 0.2307 1.0366 0.062 Uiso 1 1 calc R
N2 N 0.2553(4) 0.28161(18) 0.7674(3) 0.0190(8) Uani 1 1 d .
N1 N 0.1763(4) 0.3430(2) 0.7013(4) 0.0267(9) Uani 1 1 d .
H1 H 0.1695 0.3600 0.6266 0.032 Uiso 1 1 calc R
O1 O 0.3008(3) 0.10968(15) 0.7178(3) 0.0195(7) Uani 1 1 d .
O2 O 0.1944(3) 0.17681(15) 0.5353(3) 0.0202(7) Uani 1 1 d .
O3 O 0.5301(3) 0.22384(16) 0.8725(3) 0.0247(7) Uani 1 1 d .
H3A H 0.5148 0.1936 0.9238 0.037 Uiso 1 1 d R
H3B H 0.5411 0.2695 0.9035 0.037 Uiso 1 1 d R
O4 O 0.4055(3) 0.32674(16) 0.6206(3) 0.0236(7) Uani 1 1 d .
O5 O 0.2184(3) 0.38488(16) 0.4765(3) 0.0227(7) Uani 1 1 d .
N4 N 0.6084(4) 0.1358(2) 0.6766(4) 0.0301(10) Uani 1 1 d .
H4A H 0.6368 0.1228 0.7587 0.036 Uiso 1 1 calc R
N3 N 0.4893(4) 0.16750(19) 0.6055(3) 0.0220(9) Uani 1 1 d .
C15 C 0.4865(5) 0.1830(3) 0.4872(5) 0.0272(11) Uani 1 1 d .
C16 C 0.6813(5) 0.1256(3) 0.6085(4) 0.0293(12) Uani 1 1 d .
C17 C 0.3688(5) 0.2186(3) 0.3729(5) 0.0442(15) Uani 1 1 d .
H17A H 0.2933 0.2182 0.3916 0.066 Uiso 1 1 calc R
H17B H 0.3484 0.1896 0.2933 0.066 Uiso 1 1 calc R
H17C H 0.3895 0.2709 0.3607 0.066 Uiso 1 1 calc R
C18 C 0.8144(5) 0.0904(3) 0.6635(5) 0.0513(16) Uani 1 1 d .
H18A H 0.8785 0.1254 0.7256 0.077 Uiso 1 1 calc R
H18B H 0.8375 0.0796 0.5926 0.077 Uiso 1 1 calc R
H18C H 0.8143 0.0432 0.7083 0.077 Uiso 1 1 calc R

loop_
_atom_site_aniso_label
_atom_site_aniso_U_11
_atom_site_aniso_U_22
_atom_site_aniso_U_33
_atom_site_aniso_U_23
_atom_site_aniso_U_13
_atom_site_aniso_U_12
Co1 0.0129(3) 0.0157(3) 0.0164(3) 0.0002(3) 0.0060(2) -0.0025(3)
C8 0.027(3) 0.026(3) 0.024(2) 0.002(2) 0.013(2) 0.001(2)
C3 0.012(2) 0.016(2) 0.022(2) -0.0021(19) 0.008(2) -0.0024(19)
C1 0.013(2) 0.018(2) 0.024(2) -0.004(2) 0.008(2) -0.001(2)
C2 0.014(2) 0.019(2) 0.024(2) 0.008(2) 0.003(2) 0.000(2)
C7 0.028(3) 0.032(3) 0.030(3) -0.001(2) 0.018(2) 0.000(2)
C12 0.019(2) 0.017(2) 0.020(2) -0.0007(19) 0.010(2) -0.007(2)
C13 0.020(3) 0.020(2) 0.031(3) 0.007(2) 0.009(2) 0.003(2)
C14 0.012(2) 0.023(3) 0.036(3) 0.002(2) 0.010(2) -0.003(2)
C11 0.024(3) 0.019(2) 0.022(2) -0.003(2) 0.013(2) -0.008(2)
C4 0.017(2) 0.019(2) 0.020(2) 0.0018(19) 0.005(2) 0.000(2)
C6 0.025(3) 0.022(3) 0.026(2) -0.003(2) 0.015(2) 0.000(2)
C9 0.022(3) 0.035(3) 0.028(3) 0.002(2) 0.014(2) -0.002(2)
C5 0.027(3) 0.038(3) 0.042(3) 0.000(3) 0.018(3) 0.005(2)
C10 0.051(4) 0.045(3) 0.039(3) 0.018(3) 0.031(3) 0.017(3)
N2 0.021(2) 0.0151(19) 0.0214(19) 0.0022(16) 0.0102(18) -0.0005(17)
N1 0.029(2) 0.031(2) 0.024(2) 0.0023(18) 0.015(2) 0.003(2)
O1 0.0133(17) 0.0189(16) 0.0210(16) 0.0028(13) 0.0030(14) -0.0034(14)
O2 0.0197(17) 0.0130(15) 0.0221(16) 0.0050(13) 0.0041(15) -0.0032(14)
O3 0.0206(18) 0.0190(17) 0.0262(17) 0.0005(14) 0.0030(15) -0.0020(15)
O4 0.0194(18) 0.0243(17) 0.0264(17) 0.0041(14) 0.0095(16) -0.0077(15)
O5 0.0162(17) 0.0267(18) 0.0243(16) 0.0020(14) 0.0081(15) -0.0069(15)
N4 0.026(2) 0.041(3) 0.024(2) 0.0048(19) 0.012(2) 0.011(2)
N3 0.019(2) 0.030(2) 0.0187(19) 0.0011(17) 0.0100(18) 0.0038(19)
C15 0.026(3) 0.031(3) 0.027(3) 0.002(2) 0.014(2) 0.004(2)
C16 0.022(3) 0.046(3) 0.023(2) 0.005(2) 0.013(2) 0.011(2)
C17 0.033(3) 0.071(4) 0.031(3) 0.009(3) 0.017(3) 0.017(3)
C18 0.044(4) 0.076(4) 0.046(4) 0.016(3) 0.031(3) 0.024(3)

loop_
_atom_type_symbol
_atom_type_description
_atom_type_scat_dispersion_real
_atom_type_scat_dispersion_imag
_atom_type_scat_source
C C 0.0033 0.0016 'International Tables Vol C Tables 4.2.6.8 and 6.1.1.4'
H H 0.0000 0.0000 'International Tables Vol C Tables 4.2.6.8 and 6.1.1.4'
N N 0.0061 0.0033 'International Tables Vol C Tables 4.2.6.8 and 6.1.1.4'
O O 0.0106 0.0060 'International Tables Vol C Tables 4.2.6.8 and 6.1.1.4'
Co Co 0.3494 0.9721 'International Tables Vol C Tables 4.2.6.8 and 6.1.1.4'

loop_
_geom_angle_atom_site_label_1
_geom_angle_atom_site_label_2
_geom_angle_atom_site_label_3
_geom_angle
_geom_angle_site_symmetry_1
_geom_angle_site_symmetry_3
O3 Co1 O4 98.57(12) . .
O3 Co1 O2 154.70(11) . .
O4 Co1 O2 106.69(11) . .
O3 Co1 N2 89.65(13) . .
O4 Co1 N2 89.09(11) . .
O2 Co1 N2 89.34(13) . .
O3 Co1 N3 91.18(13) . .
O4 Co1 N3 88.76(12) . .
O2 Co1 N3 90.78(12) . .
N2 Co1 N3 177.79(13) . .
O3 Co1 O1 93.88(11) . .
O4 Co1 O1 167.52(12) . .
O2 Co1 O1 60.89(10) . .
N2 Co1 O1 91.90(11) . .
N3 Co1 O1 90.08(12) . .
O3 Co1 C1 124.06(13) . .
O4 Co1 C1 137.37(14) . .
O2 Co1 C1 30.67(11) . .
N2 Co1 C1 90.11(13) . .
N3 Co1 C1 91.12(13) . .
O1 Co1 C1 30.23(12) . .
N2 C8 C7 110.4(4) . .
N2 C8 C10 122.0(4) . .
C7 C8 C10 127.7(4) . .
C2 C3 C4 119.6(4) . .
C2 C3 C1 120.8(4) . .
C4 C3 C1 119.6(4) . .
O1 C1 O2 120.2(4) . .
O1 C1 C3 120.8(4) . .
O2 C1 C3 119.0(4) . .
O1 C1 Co1 61.8(2) . .
O2 C1 Co1 58.4(2) . .
C3 C1 Co1 177.4(3) . .
C3 C2 C4 120.7(4) . 3_556
C3 C2 H2 119.7 . .
C4 C2 H2 119.7 3_556 .
C6 C7 C8 106.0(4) . .
C6 C7 C9 128.9(4) . .
C8 C7 C9 125.1(4) . .
C14 C12 C13 119.3(4) . .
C14 C12 C11 120.3(4) . .
C13 C12 C11 120.3(4) . .
C14 C13 C12 120.2(4) 3_666 .
C14 C13 H13 119.9 3_666 .
C12 C13 H13 119.9 . .
C12 C14 C13 120.5(4) . 3_666
C12 C14 H14 119.7 . .
C13 C14 H14 119.7 3_666 .
O5 C11 O4 125.3(4) . .
O5 C11 C12 118.0(4) . .
O4 C11 C12 116.7(4) . .
C2 C4 C3 119.7(4) 3_556 .
C2 C4 H4 120.1 3_556 .
C3 C4 H4 120.1 . .
N1 C6 C7 105.9(4) . .
N1 C6 C5 122.6(4) . .
C7 C6 C5 131.5(4) . .
C16 C9 C15 105.8(4) 4_566 4_566
C16 C9 C7 126.7(4) 4_566 .
C15 C9 C7 127.4(4) 4_566 .
C6 C5 H5A 109.5 . .
C6 C5 H5B 109.5 . .
H5A C5 H5B 109.5 . .
C6 C5 H5C 109.5 . .
H5A C5 H5C 109.5 . .
H5B C5 H5C 109.5 . .
C8 C10 H10A 109.5 . .
C8 C10 H10B 109.5 . .
H10A C10 H10B 109.5 . .
C8 C10 H10C 109.5 . .
H10A C10 H10C 109.5 . .
H10B C10 H10C 109.5 . .
C8 N2 N1 104.2(3) . .
C8 N2 Co1 134.9(3) . .
N1 N2 Co1 120.9(2) . .
C6 N1 N2 113.5(3) . .
C6 N1 H1 123.2 . .
N2 N1 H1 123.2 . .
C1 O1 Co1 88.0(2) . .
C1 O2 Co1 90.9(3) . .
Co1 O3 H3A 109.5 . .
Co1 O3 H3B 109.0 . .
H3A O3 H3B 109.4 . .
C11 O4 Co1 140.5(3) . .
N3 N4 C16 114.3(4) . .
N3 N4 H4A 122.8 . .
C16 N4 H4A 122.8 . .
N4 N3 C15 104.5(3) . .
N4 N3 Co1 124.6(3) . .
C15 N3 Co1 126.4(3) . .
N3 C15 C9 110.1(4) . 4_665
N3 C15 C17 123.5(4) . .
C9 C15 C17 126.4(4) 4_665 .
N4 C16 C9 105.2(4) . 4_665
N4 C16 C18 124.9(4) . .
C9 C16 C18 129.8(4) 4_665 .
C15 C17 H17A 109.5 . .
C15 C17 H17B 109.5 . .
H17A C17 H17B 109.5 . .
C15 C17 H17C 109.5 . .
H17A C17 H17C 109.5 . .
H17B C17 H17C 109.5 . .
C16 C18 H18A 109.5 . .
C16 C18 H18B 109.5 . .
H18A C18 H18B 109.5 . .
C16 C18 H18C 109.5 . .
H18A C18 H18C 109.5 . .
H18B C18 H18C 109.5 . .

loop_
_geom_bond_atom_site_label_1
_geom_bond_atom_site_label_2
_geom_bond_distance
_geom_bond_site_symmetry_2
Co1 O3 2.031(3) .
Co1 O4 2.057(3) .
Co1 O2 2.122(3) .
Co1 N2 2.137(3) .
Co1 N3 2.151(3) .
Co1 O1 2.195(3) .
Co1 C1 2.490(4) .
C8 N2 1.335(5) .
C8 C7 1.427(6) .
C8 C10 1.477(6) .
C3 C2 1.379(6) .
C3 C4 1.393(5) .
C3 C1 1.500(6) .
C1 O1 1.254(5) .
C1 O2 1.270(5) .
C2 C4 1.379(5) 3_556
C2 H2 0.9300 .
C7 C6 1.373(6) .
C7 C9 1.479(6) .
C12 C14 1.381(5) .
C12 C13 1.385(5) .
C12 C11 1.499(5) .
C13 C14 1.382(6) 3_666
C13 H13 0.9300 .
C14 C13 1.382(6) 3_666
C14 H14 0.9300 .
C11 O5 1.254(5) .
C11 O4 1.263(5) .
C4 C2 1.379(5) 3_556
C4 H4 0.9300 .
C6 N1 1.343(5) .
C6 C5 1.494(6) .
C9 C16 1.367(6) 4_566
C9 C15 1.425(6) 4_566
C5 H5A 0.9600 .
C5 H5B 0.9600 .
C5 H5C 0.9600 .
C10 H10A 0.9600 .
C10 H10B 0.9600 .
C10 H10C 0.9600 .
N2 N1 1.371(5) .
N1 H1 0.8600 .
O3 H3A 0.8517 .
O3 H3B 0.8515 .
N4 N3 1.330(5) .
N4 C16 1.358(5) .
N4 H4A 0.8600 .
N3 C15 1.343(5) .
C15 C9 1.425(6) 4_665
C15 C17 1.501(6) .
C16 C9 1.367(6) 4_665
C16 C18 1.469(6) .
C17 H17A 0.9600 .
C17 H17B 0.9600 .
C17 H17C 0.9600 .
C18 H18A 0.9600 .
C18 H18B 0.9600 .
C18 H18C 0.9600 .

loop_
_geom_torsion_atom_site_label_1
_geom_torsion_atom_site_label_2
_geom_torsion_atom_site_label_3
_geom_torsion_atom_site_label_4
_geom_torsion
_geom_torsion_site_symmetry_4
C2 C3 C1 O1 -171.5(4) .
C4 C3 C1 O1 9.7(6) .
C2 C3 C1 O2 6.8(6) .
C4 C3 C1 O2 -172.1(4) .
C2 C3 C1 Co1 15(6) .
C4 C3 C1 Co1 -164(6) .
O3 Co1 C1 O1 -3.9(3) .
O4 Co1 C1 O1 177.63(19) .
O2 Co1 C1 O1 177.9(4) .
N2 Co1 C1 O1 -93.6(2) .
N3 Co1 C1 O1 88.2(2) .
O3 Co1 C1 O2 178.2(2) .
O4 Co1 C1 O2 -0.2(3) .
N2 Co1 C1 O2 88.5(2) .
N3 Co1 C1 O2 -89.6(2) .
O1 Co1 C1 O2 -177.9(4) .
O3 Co1 C1 C3 170(6) .
O4 Co1 C1 C3 -9(6) .
O2 Co1 C1 C3 -8(6) .
N2 Co1 C1 C3 80(6) .
N3 Co1 C1 C3 -98(6) .
O1 Co1 C1 C3 174(6) .
C4 C3 C2 C4 -0.7(7) 3_556
C1 C3 C2 C4 -179.5(3) 3_556
N2 C8 C7 C6 0.1(5) .
C10 C8 C7 C6 -179.4(5) .
N2 C8 C7 C9 -178.9(4) .
C10 C8 C7 C9 1.7(8) .
C14 C12 C13 C14 0.6(7) 3_666
C11 C12 C13 C14 177.9(4) 3_666
C13 C12 C14 C13 -0.6(7) 3_666
C11 C12 C14 C13 -177.9(4) 3_666
C14 C12 C11 O5 17.6(6) .
C13 C12 C11 O5 -159.7(4) .
C14 C12 C11 O4 -163.0(4) .
C13 C12 C11 O4 19.7(6) .
C2 C3 C4 C2 0.6(7) 3_556
C1 C3 C4 C2 179.5(3) 3_556
C8 C7 C6 N1 -0.2(5) .
C9 C7 C6 N1 178.7(5) .
C8 C7 C6 C5 -179.2(5) .
C9 C7 C6 C5 -0.3(9) .
C6 C7 C9 C16 -102.8(7) 4_566
C8 C7 C9 C16 75.9(7) 4_566
C6 C7 C9 C15 80.4(7) 4_566
C8 C7 C9 C15 -100.9(6) 4_566
C7 C8 N2 N1 0.1(5) .
C10 C8 N2 N1 179.6(4) .
C7 C8 N2 Co1 179.0(3) .
C10 C8 N2 Co1 -1.6(7) .
O3 Co1 N2 C8 -43.9(4) .
O4 Co1 N2 C8 -142.5(4) .
O2 Co1 N2 C8 110.8(4) .
N3 Co1 N2 C8 -156(4) .
O1 Co1 N2 C8 50.0(4) .
C1 Co1 N2 C8 80.2(4) .
O3 Co1 N2 N1 134.8(3) .
O4 Co1 N2 N1 36.3(3) .
O2 Co1 N2 N1 -70.4(3) .
N3 Co1 N2 N1 23(4) .
O1 Co1 N2 N1 -131.3(3) .
C1 Co1 N2 N1 -101.1(3) .
C7 C6 N1 N2 0.3(5) .
C5 C6 N1 N2 179.4(4) .
C8 N2 N1 C6 -0.2(5) .
Co1 N2 N1 C6 -179.3(3) .
O2 C1 O1 Co1 2.1(4) .
C3 C1 O1 Co1 -179.7(3) .
O3 Co1 O1 C1 176.7(2) .
O4 Co1 O1 C1 -7.4(6) .
O2 Co1 O1 C1 -1.2(2) .
N2 Co1 O1 C1 86.9(2) .
N3 Co1 O1 C1 -92.1(2) .
O1 C1 O2 Co1 -2.2(4) .
C3 C1 O2 Co1 179.6(3) .
O3 Co1 O2 C1 -3.5(4) .
O4 Co1 O2 C1 179.8(2) .
N2 Co1 O2 C1 -91.3(2) .
N3 Co1 O2 C1 90.9(2) .
O1 Co1 O2 C1 1.2(2) .
O5 C11 O4 Co1 4.5(7) .
C12 C11 O4 Co1 -174.8(3) .
O3 Co1 O4 C11 -151.7(4) .
O2 Co1 O4 C11 26.8(4) .
N2 Co1 O4 C11 -62.2(4) .
N3 Co1 O4 C11 117.3(4) .
O1 Co1 O4 C11 32.5(8) .
C1 Co1 O4 C11 27.0(5) .
C16 N4 N3 C15 -3.6(5) .
C16 N4 N3 Co1 -160.9(3) .
O3 Co1 N3 N4 12.6(3) .
O4 Co1 N3 N4 111.1(3) .
O2 Co1 N3 N4 -142.2(3) .
N2 Co1 N3 N4 125(4) .
O1 Co1 N3 N4 -81.3(3) .
C1 Co1 N3 N4 -111.5(3) .
O3 Co1 N3 C15 -139.8(4) .
O4 Co1 N3 C15 -41.3(4) .
O2 Co1 N3 C15 65.4(4) .
N2 Co1 N3 C15 -28(4) .
O1 Co1 N3 C15 126.3(4) .
C1 Co1 N3 C15 96.1(4) .
N4 N3 C15 C9 1.4(5) 4_665
Co1 N3 C15 C9 158.2(3) 4_665
N4 N3 C15 C17 179.0(4) .
Co1 N3 C15 C17 -24.2(6) .
N3 N4 C16 C9 4.3(5) 4_665
N3 N4 C16 C18 -178.7(5) .
